data_7715302
loop_
_publ_author_name
'Sanderson, Hugh J.'
'Kociok-K&#xf6;hn, Gabriele'
'McMullin, Claire L.'
'Hintermair, Ulrich'

_publ_section_title
;
 Twinned <i>versus</i> linked organometallics - bimetallic "half-baguette"
 pentalenide complexes of Rh(I).
;
_journal_issue 13
_journal_name_full 'Dalton transactions (Cambridge, England : 2003)'
_journal_page_first 5881
_journal_page_last 5899
_journal_paper_doi 10.1039/d3dt04325h
_journal_volume 53
_journal_year 2024
_chemical_formula_moiety 'C40 H40 O8 P2 Rh2'
_chemical_formula_sum 'C40 H40 O8 P2 Rh2'
_chemical_formula_weight 916.48
_space_group_crystal_system monoclinic
_space_group_IT_number 14
_space_group_name_Hall '-P 2yn'
_space_group_name_H-M_alt 'P 1 21/n 1'
_atom_sites_solution_hydrogens geom
_atom_sites_solution_primary dual
_audit_creation_method SHELXL-2018/3
_audit_update_record
;
2023-11-20 deposited with the CCDC.	2024-02-19 downloaded from the CCDC.
;
_cell_angle_alpha 90
_cell_angle_beta 102.6820(5)
_cell_angle_gamma 90
_cell_formula_units_Z 4
_cell_length_a 9.87390(5)
_cell_length_b 21.78333(8)
_cell_length_c 17.76504(7)
_cell_measurement_reflns_used 54541
_cell_measurement_temperature 150(2)
_cell_measurement_theta_max 72.8320
_cell_measurement_theta_min 4.7200
_cell_volume 3727.80(3)
_computing_cell_refinement 'CrysAlisPro 1.171.42.49 (Rigaku OD, 2022)'
_computing_data_collection 'CrysAlisPro 1.171.42.49 (Rigaku OD, 2022)'
_computing_data_reduction 'CrysAlisPro 1.171.42.49 (Rigaku OD, 2022)'
_computing_molecular_graphics 'ORTEP3 for Windows - Farrugia, L. J. J. Appl. Crystallogr. 1997, 30, 565'
_computing_publication_material
;
 'WinGX publication routines, Farrugia, 
 L. J., J. Appl. Crystallogr., 1999, 32, 837-838
;
_computing_structure_refinement
;
 SHELXL-2018/3 (Sheldrick, 2018)
 Sheldrick GM (2008) Acta Crystallogr A64:112--122 and 
 C. B. H\"ubschle, G. M. Sheldrick and B. Dittrich
 ShelXle: a Qt graphical user interface for SHELXL
 J. Appl. Cryst., 44, (2011) 1281-1284.
;
_computing_structure_solution 'SHELXT 2014/5 (Sheldrick, 2014)'
_diffrn_ambient_environment N~2~
_diffrn_ambient_temperature 150.00(10)
_diffrn_detector 'CCD plate'
_diffrn_detector_area_resol_mean 8.1150
_diffrn_detector_type EosS2
_diffrn_measured_fraction_theta_full 1.000
_diffrn_measured_fraction_theta_max 0.997
_diffrn_measurement_device 'four-circle diffractometer'
_diffrn_measurement_device_type 'SuperNova, Dual, Cu at home/near, EosS2'
_diffrn_measurement_method '\w scans'
_diffrn_radiation_monochromator mirror
_diffrn_radiation_probe x-ray
_diffrn_radiation_type 'Cu K\a'
_diffrn_radiation_wavelength 1.54184
_diffrn_reflns_av_R_equivalents 0.0237
_diffrn_reflns_av_unetI/netI 0.0107
_diffrn_reflns_Laue_measured_fraction_full 1.000
_diffrn_reflns_Laue_measured_fraction_max 0.997
_diffrn_reflns_limit_h_max 12
_diffrn_reflns_limit_h_min -10
_diffrn_reflns_limit_k_max 27
_diffrn_reflns_limit_k_min -26
_diffrn_reflns_limit_l_max 21
_diffrn_reflns_limit_l_min -22
_diffrn_reflns_number 77133
_diffrn_reflns_point_group_measured_fraction_full 1.000
_diffrn_reflns_point_group_measured_fraction_max 0.997
_diffrn_reflns_theta_full 67.684
_diffrn_reflns_theta_max 72.910
_diffrn_reflns_theta_min 4.059
_diffrn_source 'micro-focus sealed X-ray tube'
_diffrn_source_type 'SuperNova (Cu) X-ray Source'
_exptl_absorpt_coefficient_mu 8.414
_exptl_absorpt_correction_T_max 1.000
_exptl_absorpt_correction_T_min 0.554
_exptl_absorpt_correction_type gaussian
_exptl_absorpt_process_details
;
CrysAlisPro 1.171.42.56a (Rigaku Oxford Diffraction, 2022)
Numerical absorption correction based on gaussian integration over
a multifaceted crystal model
Empirical absorption correction using spherical harmonics,
implemented in SCALE3 ABSPACK scaling algorithm.
;
_exptl_crystal_colour orange
_exptl_crystal_density_diffrn 1.633
_exptl_crystal_description block
_exptl_crystal_F_000 1856
_exptl_crystal_size_max 0.296
_exptl_crystal_size_mid 0.113
_exptl_crystal_size_min 0.084
_refine_diff_density_max 0.435
_refine_diff_density_min -0.365
_refine_diff_density_rms 0.057
_refine_ls_extinction_method none
_refine_ls_goodness_of_fit_ref 1.127
_refine_ls_hydrogen_treatment constr
_refine_ls_matrix_type full
_refine_ls_number_parameters 475
_refine_ls_number_reflns 7423
_refine_ls_number_restraints 0
_refine_ls_restrained_S_all 1.127
_refine_ls_R_factor_all 0.0202
_refine_ls_R_factor_gt 0.0201
_refine_ls_shift/su_max 0.004
_refine_ls_shift/su_mean 0.000
_refine_ls_structure_factor_coef Fsqd
_refine_ls_weighting_details 'w=1/[\s^2^(Fo^2^)+(0.0185P)^2^+3.7646P] where P=(Fo^2^+2Fc^2^)/3'
_refine_ls_weighting_scheme calc
_refine_ls_wR_factor_gt 0.0492
_refine_ls_wR_factor_ref 0.0493
_reflns_Friedel_coverage 0.000
_reflns_number_gt 7362
_reflns_number_total 7423
_reflns_threshold_expression 'I > 2\s(I)'
_cod_data_source_file d3dt04325h2.cif
_cod_data_source_block s23uh12
_cod_depositor_comments 'Adding full bibliography for 7715294--7715303.cif.'
_cod_original_sg_symbol_H-M 'P 21/n'
_cod_database_code 7715302
_shelx_shelxl_version_number 2018/3
_shelx_space_group_comment
;
The symmetry employed for this shelxl refinement is uniquely defined
by the following loop, which should always be used as a source of
symmetry information in preference to the above space-group names.
They are only intended as comments.
;
_shelx_estimated_absorpt_t_min 0.190
_shelx_estimated_absorpt_t_max 0.538
_oxdiff_exptl_absorpt_empirical_full_min 0.698
_oxdiff_exptl_absorpt_empirical_full_max 1.555
_oxdiff_exptl_absorpt_empirical_details
;
Empirical correction (ABSPACK) includes:
- Absorption correction using spherical harmonics
- Frame scaling
;

loop_
_space_group_symop_operation_xyz
'x, y, z'
'-x+1/2, y+1/2, -z+1/2'
'-x, -y, -z'
'x-1/2, -y-1/2, z-1/2'

loop_
_atom_site_label
_atom_site_type_symbol
_atom_site_fract_x
_atom_site_fract_y
_atom_site_fract_z
_atom_site_U_iso_or_equiv
_atom_site_adp_type
_atom_site_occupancy
_atom_site_site_symmetry_order
_atom_site_calc_flag
_atom_site_refinement_flags_posn
_atom_site_refinement_flags_adp
_atom_site_refinement_flags_occupancy
_atom_site_disorder_assembly
_atom_site_disorder_group
Rh1 Rh 0.86569(2) 0.34258(2) 0.66922(2) 0.01456(4) Uani 1 1 d . . . . .
Rh2 Rh 0.58682(2) 0.34690(2) 0.71053(2) 0.01473(4) Uani 1 1 d . . . . .
P1 P 0.84938(5) 0.25089(2) 0.61504(3) 0.01988(10) Uani 1 1 d . . . . .
P2 P 0.63431(5) 0.29888(2) 0.82264(3) 0.01880(10) Uani 1 1 d . . . . .
O1 O 1.07526(17) 0.29624(7) 0.80443(9) 0.0372(4) Uani 1 1 d . . . . .
O2 O 0.89047(15) 0.19083(6) 0.66808(8) 0.0247(3) Uani 1 1 d . . . . .
O3 O 0.94510(16) 0.23620(7) 0.55511(9) 0.0308(3) Uani 1 1 d . . . . .
O4 O 0.70112(15) 0.23532(6) 0.56246(9) 0.0281(3) Uani 1 1 d . . . . .
O5 O 0.44234(17) 0.23461(7) 0.63607(10) 0.0355(4) Uani 1 1 d . . . . .
O6 O 0.58839(17) 0.32911(7) 0.89557(8) 0.0326(3) Uani 1 1 d . . . . .
O7 O 0.57924(15) 0.22967(7) 0.82418(9) 0.0290(3) Uani 1 1 d . . . . .
O8 O 0.79399(14) 0.28786(6) 0.85917(7) 0.0224(3) Uani 1 1 d . . . . .
C1 C 0.89954(18) 0.43136(8) 0.61703(10) 0.0151(3) Uani 1 1 d . . . . .
H1 H 0.982922 0.442015 0.596318 0.018 Uiso 1 1 calc R U . . .
C2 C 0.77136(18) 0.40878(8) 0.57182(10) 0.0147(3) Uani 1 1 d . . . . .
C3 C 0.74517(18) 0.39947(8) 0.48739(10) 0.0153(3) Uani 1 1 d . . . . .
C4 C 0.7997(2) 0.44118(9) 0.44231(11) 0.0210(4) Uani 1 1 d . . . . .
H4 H 0.857013 0.473833 0.466385 0.025 Uiso 1 1 calc R U . . .
C5 C 0.7710(2) 0.43534(10) 0.36250(11) 0.0276(4) Uani 1 1 d . . . . .
H5 H 0.809201 0.463826 0.332381 0.033 Uiso 1 1 calc R U . . .
C6 C 0.6871(2) 0.38838(10) 0.32676(11) 0.0278(4) Uani 1 1 d . . . . .
H6 H 0.666976 0.384720 0.272146 0.033 Uiso 1 1 calc R U . . .
C7 C 0.6325(2) 0.34662(9) 0.37083(12) 0.0275(4) Uani 1 1 d . . . . .
H7 H 0.574908 0.314179 0.346406 0.033 Uiso 1 1 calc R U . . .
C8 C 0.6616(2) 0.35206(9) 0.45076(11) 0.0220(4) Uani 1 1 d . . . . .
H8 H 0.624128 0.323124 0.480642 0.026 Uiso 1 1 calc R U . . .
C9 C 0.66794(18) 0.41680(8) 0.61854(10) 0.0142(3) Uani 1 1 d . . . . .
C10 C 0.51964(18) 0.41717(8) 0.61650(10) 0.0150(3) Uani 1 1 d . . . . .
C11 C 0.40011(18) 0.41053(8) 0.54979(10) 0.0159(3) Uani 1 1 d . . . . .
C12 C 0.40822(19) 0.43170(8) 0.47672(10) 0.0183(4) Uani 1 1 d . . . . .
H12 H 0.493130 0.448078 0.468744 0.022 Uiso 1 1 calc R U . . .
C13 C 0.2933(2) 0.42902(9) 0.41558(11) 0.0224(4) Uani 1 1 d . . . . .
H13 H 0.300699 0.443068 0.366011 0.027 Uiso 1 1 calc R U . . .
C14 C 0.1685(2) 0.40613(9) 0.42623(11) 0.0240(4) Uani 1 1 d . . . . .
H14 H 0.089910 0.404849 0.384382 0.029 Uiso 1 1 calc R U . . .
C15 C 0.1587(2) 0.38500(9) 0.49855(12) 0.0236(4) Uani 1 1 d . . . . .
H15 H 0.073178 0.369125 0.506261 0.028 Uiso 1 1 calc R U . . .
C16 C 0.2737(2) 0.38702(9) 0.55967(11) 0.0206(4) Uani 1 1 d . . . . .
H16 H 0.266192 0.372198 0.608886 0.025 Uiso 1 1 calc R U . . .
C17 C 0.50432(18) 0.44074(8) 0.68974(10) 0.0159(3) Uani 1 1 d . . . . .
H17 H 0.415249 0.455535 0.701376 0.019 Uiso 1 1 calc R U . . .
C18 C 0.63826(18) 0.44618(8) 0.74062(10) 0.0153(3) Uani 1 1 d . . . . .
C19 C 0.66684(19) 0.47246(8) 0.81929(10) 0.0171(3) Uani 1 1 d . . . . .
C20 C 0.5843(2) 0.52016(9) 0.83671(11) 0.0210(4) Uani 1 1 d . . . . .
H20 H 0.511202 0.536016 0.797611 0.025 Uiso 1 1 calc R U . . .
C21 C 0.6080(2) 0.54464(10) 0.91064(12) 0.0283(4) Uani 1 1 d . . . . .
H21 H 0.550673 0.576769 0.922096 0.034 Uiso 1 1 calc R U . . .
C22 C 0.7154(3) 0.52216(10) 0.96762(12) 0.0323(5) Uani 1 1 d . . . . .
H22 H 0.731139 0.538526 1.018365 0.039 Uiso 1 1 calc R U . . .
C23 C 0.7999(2) 0.47567(10) 0.95047(11) 0.0298(5) Uani 1 1 d . . . . .
H23 H 0.874487 0.460751 0.989400 0.036 Uiso 1 1 calc R U . . .
C24 C 0.7761(2) 0.45089(9) 0.87685(11) 0.0221(4) Uani 1 1 d . . . . .
H24 H 0.834448 0.419100 0.865559 0.027 Uiso 1 1 calc R U . . .
C25 C 0.73940(18) 0.43638(8) 0.69368(9) 0.0139(3) Uani 1 1 d . . . . .
C26 C 0.88516(18) 0.44335(8) 0.69428(10) 0.0142(3) Uani 1 1 d . . . . .
C27 C 0.99054(18) 0.47730(8) 0.75157(10) 0.0156(3) Uani 1 1 d . . . . .
C28 C 0.9563(2) 0.53447(9) 0.77784(11) 0.0212(4) Uani 1 1 d . . . . .
H28 H 0.863567 0.549006 0.762819 0.025 Uiso 1 1 calc R U . . .
C29 C 1.0555(2) 0.57033(9) 0.82550(11) 0.0259(4) Uani 1 1 d . . . . .
H29 H 1.030764 0.609310 0.842335 0.031 Uiso 1 1 calc R U . . .
C30 C 1.1908(2) 0.54935(10) 0.84862(11) 0.0261(4) Uani 1 1 d . . . . .
H30 H 1.259053 0.573811 0.881283 0.031 Uiso 1 1 calc R U . . .
C31 C 1.2257(2) 0.49256(10) 0.82375(11) 0.0243(4) Uani 1 1 d . . . . .
H31 H 1.318229 0.477954 0.839814 0.029 Uiso 1 1 calc R U . . .
C32 C 1.12704(19) 0.45662(9) 0.77554(10) 0.0194(4) Uani 1 1 d . . . . .
H32 H 1.152582 0.417733 0.758797 0.023 Uiso 1 1 calc R U . . .
C33 C 0.9910(2) 0.31221(9) 0.75322(12) 0.0239(4) Uani 1 1 d . . . . .
C34 C 0.8113(2) 0.17503(10) 0.72416(13) 0.0293(4) Uani 1 1 d . . . . .
H34A H 0.714390 0.167903 0.698065 0.044 Uiso 1 1 calc R U . . .
H34B H 0.815989 0.208742 0.761179 0.044 Uiso 1 1 calc R U . . .
H34C H 0.849619 0.137680 0.751507 0.044 Uiso 1 1 calc R U . . .
C35 C 1.0931(3) 0.23540(12) 0.58225(16) 0.0401(6) Uani 1 1 d . . . . .
H35A H 1.137526 0.234344 0.538077 0.060 Uiso 1 1 calc R U . . .
H35B H 1.120171 0.198938 0.614328 0.060 Uiso 1 1 calc R U . . .
H35C H 1.122563 0.272383 0.612890 0.060 Uiso 1 1 calc R U . . .
C36 C 0.6753(3) 0.17863(11) 0.51930(16) 0.0453(7) Uani 1 1 d . . . . .
H36A H 0.676977 0.186411 0.465181 0.068 Uiso 1 1 calc R U . . .
H36B H 0.584067 0.162469 0.522510 0.068 Uiso 1 1 calc R U . . .
H36C H 0.747188 0.148600 0.540949 0.068 Uiso 1 1 calc R U . . .
C37 C 0.5016(2) 0.27662(9) 0.66466(11) 0.0231(4) Uani 1 1 d . . . . .
C38 C 0.4367(2) 0.21788(13) 0.82588(17) 0.0434(6) Uani 1 1 d . . . . .
H38A H 0.376928 0.247568 0.792779 0.065 Uiso 1 1 calc R U . . .
H38B H 0.424416 0.221821 0.878918 0.065 Uiso 1 1 calc R U . . .
H38C H 0.411710 0.176201 0.807093 0.065 Uiso 1 1 calc R U . . .
C39 C 0.4690(3) 0.36749(12) 0.88970(15) 0.0388(6) Uani 1 1 d . . . . .
H39A H 0.431460 0.377807 0.835435 0.058 Uiso 1 1 calc R U . . .
H39B H 0.495435 0.405260 0.919257 0.058 Uiso 1 1 calc R U . . .
H39C H 0.398290 0.345714 0.910399 0.058 Uiso 1 1 calc R U . . .
C40 C 0.8398(2) 0.25685(11) 0.93230(13) 0.0338(5) Uani 1 1 d . . . . .
H40A H 0.785473 0.219241 0.932696 0.051 Uiso 1 1 calc R U . . .
H40B H 0.826586 0.283916 0.974167 0.051 Uiso 1 1 calc R U . . .
H40C H 0.938336 0.246368 0.939602 0.051 Uiso 1 1 calc R U . . .

loop_
_atom_site_aniso_label
_atom_site_aniso_U_11
_atom_site_aniso_U_22
_atom_site_aniso_U_33
_atom_site_aniso_U_23
_atom_site_aniso_U_13
_atom_site_aniso_U_12
Rh1 0.01558(7) 0.01300(7) 0.01489(7) 0.00186(4) 0.00291(5) 0.00049(4)
Rh2 0.01463(7) 0.01458(7) 0.01475(7) 0.00238(4) 0.00271(5) -0.00046(5)
P1 0.0223(2) 0.0150(2) 0.0223(2) -0.00038(17) 0.00487(18) 0.00222(17)
P2 0.0181(2) 0.0196(2) 0.0195(2) 0.00630(17) 0.00597(18) 0.00082(17)
O1 0.0340(9) 0.0326(8) 0.0373(9) 0.0146(7) -0.0088(7) 0.0014(7)
O2 0.0265(7) 0.0173(6) 0.0302(7) 0.0022(5) 0.0062(6) 0.0037(5)
O3 0.0363(8) 0.0287(8) 0.0305(8) -0.0033(6) 0.0142(7) 0.0048(6)
O4 0.0298(8) 0.0190(7) 0.0319(8) -0.0049(6) -0.0011(6) 0.0026(6)
O5 0.0390(9) 0.0248(8) 0.0393(9) -0.0045(7) 0.0015(7) -0.0108(7)
O6 0.0399(9) 0.0377(8) 0.0244(7) 0.0112(6) 0.0167(7) 0.0152(7)
O7 0.0242(7) 0.0248(7) 0.0375(8) 0.0120(6) 0.0055(6) -0.0039(6)
O8 0.0199(7) 0.0277(7) 0.0189(6) 0.0067(5) 0.0028(5) 0.0006(5)
C1 0.0163(8) 0.0137(8) 0.0154(8) 0.0023(6) 0.0041(7) -0.0004(6)
C2 0.0176(8) 0.0121(8) 0.0142(8) 0.0019(6) 0.0030(7) 0.0002(6)
C3 0.0154(8) 0.0167(8) 0.0138(8) 0.0004(6) 0.0032(6) 0.0035(7)
C4 0.0200(9) 0.0241(9) 0.0186(9) 0.0033(7) 0.0037(7) -0.0013(7)
C5 0.0276(10) 0.0380(12) 0.0187(9) 0.0101(8) 0.0082(8) 0.0047(9)
C6 0.0305(11) 0.0395(12) 0.0123(8) -0.0008(8) 0.0022(8) 0.0151(9)
C7 0.0333(11) 0.0231(10) 0.0217(10) -0.0068(8) -0.0033(8) 0.0043(8)
C8 0.0269(10) 0.0186(9) 0.0186(9) 0.0004(7) 0.0014(8) -0.0012(7)
C9 0.0188(9) 0.0108(7) 0.0125(8) 0.0018(6) 0.0021(7) -0.0002(6)
C10 0.0160(8) 0.0140(8) 0.0142(8) 0.0024(6) 0.0018(7) 0.0004(6)
C11 0.0158(8) 0.0133(8) 0.0169(8) -0.0013(6) -0.0004(7) 0.0020(6)
C12 0.0198(9) 0.0143(8) 0.0193(9) 0.0004(7) 0.0012(7) 0.0018(7)
C13 0.0276(10) 0.0188(9) 0.0175(9) 0.0004(7) -0.0021(8) 0.0034(7)
C14 0.0213(9) 0.0215(9) 0.0234(9) -0.0044(7) -0.0077(8) 0.0040(7)
C15 0.0162(9) 0.0226(9) 0.0303(10) -0.0055(8) 0.0017(8) -0.0003(7)
C16 0.0204(9) 0.0204(9) 0.0202(9) -0.0013(7) 0.0030(7) 0.0003(7)
C17 0.0159(8) 0.0156(8) 0.0157(8) 0.0014(6) 0.0024(7) 0.0013(7)
C18 0.0172(8) 0.0143(8) 0.0145(8) 0.0017(6) 0.0037(7) 0.0003(6)
C19 0.0183(9) 0.0191(9) 0.0148(8) 0.0000(7) 0.0056(7) -0.0042(7)
C20 0.0215(9) 0.0210(9) 0.0203(9) -0.0004(7) 0.0045(7) -0.0014(7)
C21 0.0376(12) 0.0245(10) 0.0248(10) -0.0056(8) 0.0114(9) -0.0014(9)
C22 0.0508(14) 0.0292(11) 0.0165(9) -0.0058(8) 0.0063(9) -0.0059(10)
C23 0.0363(12) 0.0333(11) 0.0161(9) 0.0030(8) -0.0021(8) -0.0038(9)
C24 0.0218(9) 0.0266(10) 0.0173(9) 0.0023(7) 0.0026(7) 0.0001(8)
C25 0.0168(8) 0.0122(8) 0.0119(8) 0.0025(6) 0.0014(7) 0.0005(6)
C26 0.0153(8) 0.0125(8) 0.0146(8) 0.0014(6) 0.0025(6) 0.0003(6)
C27 0.0170(8) 0.0180(8) 0.0119(8) 0.0028(6) 0.0031(6) -0.0030(7)
C28 0.0213(9) 0.0212(9) 0.0201(9) -0.0011(7) 0.0025(7) -0.0003(7)
C29 0.0315(11) 0.0220(10) 0.0227(9) -0.0045(8) 0.0030(8) -0.0041(8)
C30 0.0270(10) 0.0301(10) 0.0183(9) 0.0002(8) -0.0012(8) -0.0117(8)
C31 0.0172(9) 0.0319(11) 0.0214(9) 0.0068(8) -0.0007(7) -0.0033(8)
C32 0.0186(9) 0.0207(9) 0.0189(9) 0.0028(7) 0.0038(7) -0.0006(7)
C33 0.0264(10) 0.0166(9) 0.0279(10) 0.0039(7) 0.0043(8) -0.0013(8)
C34 0.0318(11) 0.0222(10) 0.0348(11) 0.0059(8) 0.0090(9) 0.0003(8)
C35 0.0338(12) 0.0424(14) 0.0506(15) -0.0033(11) 0.0232(11) 0.0012(10)
C36 0.0434(14) 0.0306(12) 0.0518(15) -0.0184(11) -0.0118(12) 0.0047(11)
C37 0.0240(10) 0.0211(9) 0.0232(9) 0.0044(8) 0.0030(8) -0.0006(8)
C38 0.0278(12) 0.0456(14) 0.0570(16) 0.0166(12) 0.0095(11) -0.0123(10)
C39 0.0408(13) 0.0411(13) 0.0419(13) 0.0090(11) 0.0252(11) 0.0139(11)
C40 0.0293(11) 0.0438(13) 0.0255(10) 0.0143(9) 0.0002(9) 0.0022(10)

loop_
_atom_type_symbol
_atom_type_description
_atom_type_scat_dispersion_real
_atom_type_scat_dispersion_imag
_atom_type_scat_source
C C 0.0181 0.0091 'International Tables Vol C Tables 4.2.6.8 and 6.1.1.4'
H H 0.0000 0.0000 'International Tables Vol C Tables 4.2.6.8 and 6.1.1.4'
O O 0.0492 0.0322 'International Tables Vol C Tables 4.2.6.8 and 6.1.1.4'
P P 0.2955 0.4335 'International Tables Vol C Tables 4.2.6.8 and 6.1.1.4'
Rh Rh 0.0927 3.6045 'International Tables Vol C Tables 4.2.6.8 and 6.1.1.4'

loop_
_exptl_crystal_face_index_h
_exptl_crystal_face_index_k
_exptl_crystal_face_index_l
_exptl_crystal_face_perp_dist
6 -1 0 0.1448
0 11 7 0.0468
-6 4 2 0.1374
-1 -10 -8 0.0343
-1 6 -10 0.0325
0 -6 10 0.0548
-4 -5 9 0.1036
6 2 -4 0.1358
2 6 -10 0.0548
0 -14 -3 0.0389

loop_
_geom_angle_atom_site_label_1
_geom_angle_atom_site_label_2
_geom_angle_atom_site_label_3
_geom_angle
_geom_angle_site_symmetry_1
_geom_angle_site_symmetry_3
_geom_angle_publ_flag
C33 Rh1 C1 121.34(8) . . ?
C33 Rh1 P1 90.00(6) . . ?
C1 Rh1 P1 127.90(5) . . ?
C33 Rh1 C26 100.26(8) . . ?
C1 Rh1 C26 37.67(6) . . ?
P1 Rh1 C26 165.53(5) . . ?
C33 Rh1 C2 158.40(8) . . ?
C1 Rh1 C2 37.06(6) . . ?
P1 Rh1 C2 105.18(5) . . ?
C26 Rh1 C2 62.32(6) . . ?
C33 Rh1 C25 115.37(7) . . ?
C1 Rh1 C25 58.60(6) . . ?
P1 Rh1 C25 146.10(4) . . ?
C26 Rh1 C25 35.17(6) . . ?
C2 Rh1 C25 58.44(6) . . ?
C33 Rh1 C9 147.49(7) . . ?
C1 Rh1 C9 57.87(6) . . ?
P1 Rh1 C9 116.36(4) . . ?
C26 Rh1 C9 58.19(6) . . ?
C2 Rh1 C9 34.70(6) . . ?
C25 Rh1 C9 33.07(5) . . ?
C33 Rh1 Rh2 107.62(6) . . ?
C1 Rh1 Rh2 107.91(5) . . ?
P1 Rh1 Rh2 98.735(14) . . ?
C26 Rh1 Rh2 87.94(4) . . ?
C2 Rh1 Rh2 85.53(4) . . ?
C25 Rh1 Rh2 53.72(4) . . ?
C9 Rh1 Rh2 52.59(4) . . ?
C37 Rh2 C17 125.41(8) . . ?
C37 Rh2 P2 89.50(6) . . ?
C17 Rh2 P2 126.08(5) . . ?
C37 Rh2 C10 101.79(7) . . ?
C17 Rh2 C10 37.60(6) . . ?
P2 Rh2 C10 163.68(5) . . ?
C37 Rh2 C18 162.67(7) . . ?
C17 Rh2 C18 37.47(6) . . ?
P2 Rh2 C18 104.36(5) . . ?
C10 Rh2 C18 62.59(6) . . ?
C37 Rh2 C9 113.45(7) . . ?
C17 Rh2 C9 58.85(6) . . ?
P2 Rh2 C9 147.84(4) . . ?
C10 Rh2 C9 35.31(6) . . ?
C18 Rh2 C9 58.80(6) . . ?
C37 Rh2 C25 144.51(7) . . ?
C17 Rh2 C25 58.06(6) . . ?
P2 Rh2 C25 117.35(4) . . ?
C10 Rh2 C25 58.24(6) . . ?
C18 Rh2 C25 34.78(6) . . ?
C9 Rh2 C25 33.17(5) . . ?
C37 Rh2 Rh1 102.68(6) . . ?
C17 Rh2 Rh1 108.27(5) . . ?
P2 Rh2 Rh1 100.437(13) . . ?
C10 Rh2 Rh1 88.66(5) . . ?
C18 Rh2 Rh1 85.25(4) . . ?
C9 Rh2 Rh1 54.17(4) . . ?
C25 Rh2 Rh1 52.50(4) . . ?
O4 P1 O3 99.68(8) . . ?
O4 P1 O2 104.55(8) . . ?
O3 P1 O2 96.71(8) . . ?
O4 P1 Rh1 114.75(6) . . ?
O3 P1 Rh1 118.22(6) . . ?
O2 P1 Rh1 119.65(6) . . ?
O8 P2 O6 99.41(8) . . ?
O8 P2 O7 99.26(8) . . ?
O6 P2 O7 102.41(9) . . ?
O8 P2 Rh2 115.86(5) . . ?
O6 P2 Rh2 119.49(6) . . ?
O7 P2 Rh2 117.06(6) . . ?
C34 O2 P1 119.65(12) . . ?
C35 O3 P1 118.98(15) . . ?
C36 O4 P1 121.74(14) . . ?
C39 O6 P2 123.74(15) . . ?
C38 O7 P2 120.34(15) . . ?
C40 O8 P2 121.67(13) . . ?
C2 C1 C26 109.81(15) . . ?
C2 C1 Rh1 74.74(10) . . ?
C26 C1 Rh1 72.60(10) . . ?
C2 C1 H1 124.9 . . ?
C26 C1 H1 124.9 . . ?
Rh1 C1 H1 124.9 . . ?
C1 C2 C9 106.43(15) . . ?
C1 C2 C3 123.58(16) . . ?
C9 C2 C3 127.17(15) . . ?
C1 C2 Rh1 68.20(9) . . ?
C9 C2 Rh1 82.24(10) . . ?
C3 C2 Rh1 129.20(12) . . ?
C8 C3 C4 118.63(17) . . ?
C8 C3 C2 122.00(16) . . ?
C4 C3 C2 119.29(16) . . ?
C5 C4 C3 120.53(18) . . ?
C5 C4 H4 119.7 . . ?
C3 C4 H4 119.7 . . ?
C6 C5 C4 120.33(19) . . ?
C6 C5 H5 119.8 . . ?
C4 C5 H5 119.8 . . ?
C5 C6 C7 119.72(18) . . ?
C5 C6 H6 120.1 . . ?
C7 C6 H6 120.1 . . ?
C6 C7 C8 120.16(19) . . ?
C6 C7 H7 119.9 . . ?
C8 C7 H7 119.9 . . ?
C7 C8 C3 120.63(18) . . ?
C7 C8 H8 119.7 . . ?
C3 C8 H8 119.7 . . ?
C25 C9 C10 107.98(15) . . ?
C25 C9 C2 107.61(15) . . ?
C10 C9 C2 144.16(16) . . ?
C25 C9 Rh2 74.57(10) . . ?
C10 C9 Rh2 63.48(9) . . ?
C2 C9 Rh2 131.69(12) . . ?
C25 C9 Rh1 71.10(10) . . ?
C10 C9 Rh1 134.58(12) . . ?
C2 C9 Rh1 63.06(9) . . ?
Rh2 C9 Rh1 73.23(4) . . ?
C17 C10 C9 106.53(15) . . ?
C17 C10 C11 122.29(16) . . ?
C9 C10 C11 129.63(16) . . ?
C17 C10 Rh2 69.17(9) . . ?
C9 C10 Rh2 81.21(10) . . ?
C11 C10 Rh2 125.32(12) . . ?
C16 C11 C12 118.27(16) . . ?
C16 C11 C10 120.76(16) . . ?
C12 C11 C10 120.82(16) . . ?
C13 C12 C11 120.63(18) . . ?
C13 C12 H12 119.7 . . ?
C11 C12 H12 119.7 . . ?
C14 C13 C12 120.56(18) . . ?
C14 C13 H13 119.7 . . ?
C12 C13 H13 119.7 . . ?
C13 C14 C15 119.50(17) . . ?
C13 C14 H14 120.3 . . ?
C15 C14 H14 120.3 . . ?
C14 C15 C16 120.14(18) . . ?
C14 C15 H15 119.9 . . ?
C16 C15 H15 119.9 . . ?
C15 C16 C11 120.90(18) . . ?
C15 C16 H16 119.6 . . ?
C11 C16 H16 119.6 . . ?
C18 C17 C10 109.53(15) . . ?
C18 C17 Rh2 73.43(10) . . ?
C10 C17 Rh2 73.23(10) . . ?
C18 C17 H17 125.1 . . ?
C10 C17 H17 125.1 . . ?
Rh2 C17 H17 125.1 . . ?
C17 C18 C25 106.36(15) . . ?
C17 C18 C19 125.87(16) . . ?
C25 C18 C19 125.99(16) . . ?
C17 C18 Rh2 69.10(10) . . ?
C25 C18 Rh2 82.56(10) . . ?
C19 C18 Rh2 125.49(12) . . ?
C24 C19 C20 118.89(17) . . ?
C24 C19 C18 121.25(17) . . ?
C20 C19 C18 119.85(16) . . ?
C21 C20 C19 120.64(19) . . ?
C21 C20 H20 119.7 . . ?
C19 C20 H20 119.7 . . ?
C22 C21 C20 119.9(2) . . ?
C22 C21 H21 120.0 . . ?
C20 C21 H21 120.0 . . ?
C21 C22 C23 119.90(19) . . ?
C21 C22 H22 120.1 . . ?
C23 C22 H22 120.1 . . ?
C24 C23 C22 120.4(2) . . ?
C24 C23 H23 119.8 . . ?
C22 C23 H23 119.8 . . ?
C23 C24 C19 120.27(19) . . ?
C23 C24 H24 119.9 . . ?
C19 C24 H24 119.9 . . ?
C9 C25 C26 108.94(15) . . ?
C9 C25 C18 108.62(15) . . ?
C26 C25 C18 142.25(16) . . ?
C9 C25 Rh1 75.83(10) . . ?
C26 C25 Rh1 63.24(9) . . ?
C18 C25 Rh1 131.13(12) . . ?
C9 C25 Rh2 72.26(10) . . ?
C26 C25 Rh2 134.47(12) . . ?
C18 C25 Rh2 62.66(9) . . ?
Rh1 C25 Rh2 73.77(5) . . ?
C1 C26 C25 106.35(15) . . ?
C1 C26 C27 123.05(15) . . ?
C25 C26 C27 127.23(15) . . ?
C1 C26 Rh1 69.73(9) . . ?
C25 C26 Rh1 81.58(10) . . ?
C27 C26 Rh1 129.92(12) . . ?
C32 C27 C28 118.29(17) . . ?
C32 C27 C26 122.22(16) . . ?
C28 C27 C26 119.26(16) . . ?
C29 C28 C27 121.04(18) . . ?
C29 C28 H28 119.5 . . ?
C27 C28 H28 119.5 . . ?
C30 C29 C28 120.08(19) . . ?
C30 C29 H29 120.0 . . ?
C28 C29 H29 120.0 . . ?
C31 C30 C29 119.46(18) . . ?
C31 C30 H30 120.3 . . ?
C29 C30 H30 120.3 . . ?
C30 C31 C32 120.74(18) . . ?
C30 C31 H31 119.6 . . ?
C32 C31 H31 119.6 . . ?
C31 C32 C27 120.38(18) . . ?
C31 C32 H32 119.8 . . ?
C27 C32 H32 119.8 . . ?
O1 C33 Rh1 175.32(18) . . ?
O2 C34 H34A 109.5 . . ?
O2 C34 H34B 109.5 . . ?
H34A C34 H34B 109.5 . . ?
O2 C34 H34C 109.5 . . ?
H34A C34 H34C 109.5 . . ?
H34B C34 H34C 109.5 . . ?
O3 C35 H35A 109.5 . . ?
O3 C35 H35B 109.5 . . ?
H35A C35 H35B 109.5 . . ?
O3 C35 H35C 109.5 . . ?
H35A C35 H35C 109.5 . . ?
H35B C35 H35C 109.5 . . ?
O4 C36 H36A 109.5 . . ?
O4 C36 H36B 109.5 . . ?
H36A C36 H36B 109.5 . . ?
O4 C36 H36C 109.5 . . ?
H36A C36 H36C 109.5 . . ?
H36B C36 H36C 109.5 . . ?
O5 C37 Rh2 176.40(19) . . ?
O7 C38 H38A 109.5 . . ?
O7 C38 H38B 109.5 . . ?
H38A C38 H38B 109.5 . . ?
O7 C38 H38C 109.5 . . ?
H38A C38 H38C 109.5 . . ?
H38B C38 H38C 109.5 . . ?
O6 C39 H39A 109.5 . . ?
O6 C39 H39B 109.5 . . ?
H39A C39 H39B 109.5 . . ?
O6 C39 H39C 109.5 . . ?
H39A C39 H39C 109.5 . . ?
H39B C39 H39C 109.5 . . ?
O8 C40 H40A 109.5 . . ?
O8 C40 H40B 109.5 . . ?
H40A C40 H40B 109.5 . . ?
O8 C40 H40C 109.5 . . ?
H40A C40 H40C 109.5 . . ?
H40B C40 H40C 109.5 . . ?

loop_
_geom_bond_atom_site_label_1
_geom_bond_atom_site_label_2
_geom_bond_distance
_geom_bond_site_symmetry_2
_geom_bond_publ_flag
Rh1 C33 1.840(2) . ?
Rh1 C1 2.2017(17) . ?
Rh1 P1 2.2075(5) . ?
Rh1 C26 2.2396(17) . ?
Rh1 C2 2.2878(17) . ?
Rh1 C25 2.4812(17) . ?
Rh1 C9 2.5427(17) . ?
Rh1 Rh2 3.00273(18) . ?
Rh2 C37 1.848(2) . ?
Rh2 C17 2.2015(17) . ?
Rh2 P2 2.2070(5) . ?
Rh2 C10 2.2554(17) . ?
Rh2 C18 2.2586(17) . ?
Rh2 C9 2.4910(17) . ?
Rh2 C25 2.5212(17) . ?
P1 O4 1.5907(15) . ?
P1 O3 1.6035(15) . ?
P1 O2 1.6113(14) . ?
P2 O8 1.5860(14) . ?
P2 O6 1.6050(15) . ?
P2 O7 1.6049(15) . ?
O1 C33 1.144(3) . ?
O2 C34 1.437(3) . ?
O3 C35 1.435(3) . ?
O4 C36 1.446(3) . ?
O5 C37 1.143(3) . ?
O6 C39 1.430(3) . ?
O7 C38 1.437(3) . ?
O8 C40 1.446(2) . ?
C1 C2 1.429(2) . ?
C1 C26 1.434(2) . ?
C1 H1 1.0000 . ?
C2 C9 1.461(2) . ?
C2 C3 1.479(2) . ?
C3 C8 1.391(3) . ?
C3 C4 1.395(3) . ?
C4 C5 1.389(3) . ?
C4 H4 0.9500 . ?
C5 C6 1.380(3) . ?
C5 H5 0.9500 . ?
C6 C7 1.385(3) . ?
C6 H6 0.9500 . ?
C7 C8 1.391(3) . ?
C7 H7 0.9500 . ?
C8 H8 0.9500 . ?
C9 C25 1.431(2) . ?
C9 C10 1.457(2) . ?
C10 C17 1.437(2) . ?
C10 C11 1.485(2) . ?
C11 C16 1.396(3) . ?
C11 C12 1.396(3) . ?
C12 C13 1.389(3) . ?
C12 H12 0.9500 . ?
C13 C14 1.381(3) . ?
C13 H13 0.9500 . ?
C14 C15 1.388(3) . ?
C14 H14 0.9500 . ?
C15 C16 1.389(3) . ?
C15 H15 0.9500 . ?
C16 H16 0.9500 . ?
C17 C18 1.434(2) . ?
C17 H17 1.0000 . ?
C18 C25 1.450(2) . ?
C18 C19 1.479(2) . ?
C19 C24 1.395(3) . ?
C19 C20 1.397(3) . ?
C20 C21 1.389(3) . ?
C20 H20 0.9500 . ?
C21 C22 1.384(3) . ?
C21 H21 0.9500 . ?
C22 C23 1.388(3) . ?
C22 H22 0.9500 . ?
C23 C24 1.386(3) . ?
C23 H23 0.9500 . ?
C24 H24 0.9500 . ?
C25 C26 1.445(2) . ?
C26 C27 1.483(2) . ?
C27 C32 1.396(3) . ?
C27 C28 1.397(3) . ?
C28 C29 1.387(3) . ?
C28 H28 0.9500 . ?
C29 C30 1.386(3) . ?
C29 H29 0.9500 . ?
C30 C31 1.382(3) . ?
C30 H30 0.9500 . ?
C31 C32 1.389(3) . ?
C31 H31 0.9500 . ?
C32 H32 0.9500 . ?
C34 H34A 0.9800 . ?
C34 H34B 0.9800 . ?
C34 H34C 0.9800 . ?
C35 H35A 0.9800 . ?
C35 H35B 0.9800 . ?
C35 H35C 0.9800 . ?
C36 H36A 0.9800 . ?
C36 H36B 0.9800 . ?
C36 H36C 0.9800 . ?
C38 H38A 0.9800 . ?
C38 H38B 0.9800 . ?
C38 H38C 0.9800 . ?
C39 H39A 0.9800 . ?
C39 H39B 0.9800 . ?
C39 H39C 0.9800 . ?
C40 H40A 0.9800 . ?
C40 H40B 0.9800 . ?
C40 H40C 0.9800 . ?

loop_
_geom_torsion_atom_site_label_1
_geom_torsion_atom_site_label_2
_geom_torsion_atom_site_label_3
_geom_torsion_atom_site_label_4
_geom_torsion
_geom_torsion_site_symmetry_1
_geom_torsion_site_symmetry_2
_geom_torsion_site_symmetry_3
_geom_torsion_site_symmetry_4
_geom_torsion_publ_flag
O4 P1 O2 C34 -66.25(16) . . . . ?
O3 P1 O2 C34 -168.11(15) . . . . ?
Rh1 P1 O2 C34 63.95(16) . . . . ?
O4 P1 O3 C35 -170.85(16) . . . . ?
O2 P1 O3 C35 -64.79(17) . . . . ?
Rh1 P1 O3 C35 64.15(17) . . . . ?
O3 P1 O4 C36 49.0(2) . . . . ?
O2 P1 O4 C36 -50.6(2) . . . . ?
Rh1 P1 O4 C36 176.39(17) . . . . ?
O8 P2 O6 C39 157.32(18) . . . . ?
O7 P2 O6 C39 -100.94(19) . . . . ?
Rh2 P2 O6 C39 30.3(2) . . . . ?
O8 P2 O7 C38 155.17(17) . . . . ?
O6 P2 O7 C38 53.32(19) . . . . ?
Rh2 P2 O7 C38 -79.41(18) . . . . ?
O6 P2 O8 C40 50.74(17) . . . . ?
O7 P2 O8 C40 -53.60(17) . . . . ?
Rh2 P2 O8 C40 -179.85(14) . . . . ?
C26 C1 C2 C9 9.68(19) . . . . ?
Rh1 C1 C2 C9 74.36(11) . . . . ?
C26 C1 C2 C3 171.85(15) . . . . ?
Rh1 C1 C2 C3 -123.47(16) . . . . ?
C26 C1 C2 Rh1 -64.67(12) . . . . ?
C1 C2 C3 C8 146.10(18) . . . . ?
C9 C2 C3 C8 -55.5(3) . . . . ?
Rh1 C2 C3 C8 58.0(2) . . . . ?
C1 C2 C3 C4 -37.3(3) . . . . ?
C9 C2 C3 C4 121.1(2) . . . . ?
Rh1 C2 C3 C4 -125.35(16) . . . . ?
C8 C3 C4 C5 0.0(3) . . . . ?
C2 C3 C4 C5 -176.72(18) . . . . ?
C3 C4 C5 C6 0.5(3) . . . . ?
C4 C5 C6 C7 -0.5(3) . . . . ?
C5 C6 C7 C8 0.2(3) . . . . ?
C6 C7 C8 C3 0.3(3) . . . . ?
C4 C3 C8 C7 -0.4(3) . . . . ?
C2 C3 C8 C7 176.25(18) . . . . ?
C1 C2 C9 C25 -7.32(18) . . . . ?
C3 C2 C9 C25 -168.65(16) . . . . ?
Rh1 C2 C9 C25 57.15(12) . . . . ?
C1 C2 C9 C10 165.7(2) . . . . ?
C3 C2 C9 C10 4.3(4) . . . . ?
Rh1 C2 C9 C10 -129.9(2) . . . . ?
C1 C2 C9 Rh2 -92.10(17) . . . . ?
C3 C2 C9 Rh2 106.58(19) . . . . ?
Rh1 C2 C9 Rh2 -27.63(14) . . . . ?
C1 C2 C9 Rh1 -64.47(11) . . . . ?
C3 C2 C9 Rh1 134.21(18) . . . . ?
C25 C9 C10 C17 3.41(19) . . . . ?
C2 C9 C10 C17 -169.6(2) . . . . ?
Rh2 C9 C10 C17 65.09(11) . . . . ?
Rh1 C9 C10 C17 84.31(18) . . . . ?
C25 C9 C10 C11 169.16(17) . . . . ?
C2 C9 C10 C11 -3.8(4) . . . . ?
Rh2 C9 C10 C11 -129.17(19) . . . . ?
Rh1 C9 C10 C11 -109.95(19) . . . . ?
C25 C9 C10 Rh2 -61.67(12) . . . . ?
C2 C9 C10 Rh2 125.4(2) . . . . ?
Rh1 C9 C10 Rh2 19.22(15) . . . . ?
C17 C10 C11 C16 -43.0(2) . . . . ?
C9 C10 C11 C16 153.17(18) . . . . ?
Rh2 C10 C11 C16 43.1(2) . . . . ?
C17 C10 C11 C12 132.33(18) . . . . ?
C9 C10 C11 C12 -31.5(3) . . . . ?
Rh2 C10 C11 C12 -141.56(14) . . . . ?
C16 C11 C12 C13 -0.3(3) . . . . ?
C10 C11 C12 C13 -175.81(17) . . . . ?
C11 C12 C13 C14 0.9(3) . . . . ?
C12 C13 C14 C15 -0.8(3) . . . . ?
C13 C14 C15 C16 0.1(3) . . . . ?
C14 C15 C16 C11 0.4(3) . . . . ?
C12 C11 C16 C15 -0.3(3) . . . . ?
C10 C11 C16 C15 175.17(17) . . . . ?
C9 C10 C17 C18 -8.56(19) . . . . ?
C11 C10 C17 C18 -175.59(15) . . . . ?
Rh2 C10 C17 C18 64.98(12) . . . . ?
C9 C10 C17 Rh2 -73.54(12) . . . . ?
C11 C10 C17 Rh2 119.43(16) . . . . ?
C10 C17 C18 C25 10.27(19) . . . . ?
Rh2 C17 C18 C25 75.13(12) . . . . ?
C10 C17 C18 C19 175.75(16) . . . . ?
Rh2 C17 C18 C19 -119.39(17) . . . . ?
C10 C17 C18 Rh2 -64.85(12) . . . . ?
C17 C18 C19 C24 148.13(18) . . . . ?
C25 C18 C19 C24 -49.2(3) . . . . ?
Rh2 C18 C19 C24 59.6(2) . . . . ?
C17 C18 C19 C20 -32.5(3) . . . . ?
C25 C18 C19 C20 130.24(19) . . . . ?
Rh2 C18 C19 C20 -121.03(17) . . . . ?
C24 C19 C20 C21 -1.8(3) . . . . ?
C18 C19 C20 C21 178.82(18) . . . . ?
C19 C20 C21 C22 0.7(3) . . . . ?
C20 C21 C22 C23 0.7(3) . . . . ?
C21 C22 C23 C24 -1.0(3) . . . . ?
C22 C23 C24 C19 0.0(3) . . . . ?
C20 C19 C24 C23 1.4(3) . . . . ?
C18 C19 C24 C23 -179.18(18) . . . . ?
C10 C9 C25 C26 -173.30(14) . . . . ?
C2 C9 C25 C26 2.38(19) . . . . ?
Rh2 C9 C25 C26 131.90(13) . . . . ?
Rh1 C9 C25 C26 54.72(11) . . . . ?
C10 C9 C25 C18 2.86(19) . . . . ?
C2 C9 C25 C18 178.55(14) . . . . ?
Rh2 C9 C25 C18 -51.93(12) . . . . ?
Rh1 C9 C25 C18 -129.11(13) . . . . ?
C10 C9 C25 Rh1 131.98(12) . . . . ?
C2 C9 C25 Rh1 -52.33(11) . . . . ?
Rh2 C9 C25 Rh1 77.18(4) . . . . ?
C10 C9 C25 Rh2 54.79(11) . . . . ?
C2 C9 C25 Rh2 -129.52(13) . . . . ?
Rh1 C9 C25 Rh2 -77.18(4) . . . . ?
C17 C18 C25 C9 -8.02(19) . . . . ?
C19 C18 C25 C9 -173.47(16) . . . . ?
Rh2 C18 C25 C9 57.57(12) . . . . ?
C17 C18 C25 C26 166.1(2) . . . . ?
C19 C18 C25 C26 0.6(4) . . . . ?
Rh2 C18 C25 C26 -128.4(2) . . . . ?
C17 C18 C25 Rh1 -95.22(17) . . . . ?
C19 C18 C25 Rh1 99.3(2) . . . . ?
Rh2 C18 C25 Rh1 -29.63(14) . . . . ?
C17 C18 C25 Rh2 -65.59(11) . . . . ?
C19 C18 C25 Rh2 128.96(18) . . . . ?
C2 C1 C26 C25 -8.23(19) . . . . ?
Rh1 C1 C26 C25 -74.28(12) . . . . ?
C2 C1 C26 C27 -168.80(15) . . . . ?
Rh1 C1 C26 C27 125.16(16) . . . . ?
C2 C1 C26 Rh1 66.04(12) . . . . ?
C9 C25 C26 C1 3.48(19) . . . . ?
C18 C25 C26 C1 -170.6(2) . . . . ?
Rh1 C25 C26 C1 65.90(11) . . . . ?
Rh2 C25 C26 C1 86.89(18) . . . . ?
C9 C25 C26 C27 162.97(16) . . . . ?
C18 C25 C26 C27 -11.1(4) . . . . ?
Rh1 C25 C26 C27 -134.61(18) . . . . ?
Rh2 C25 C26 C27 -113.62(18) . . . . ?
C9 C25 C26 Rh1 -62.42(12) . . . . ?
C18 C25 C26 Rh1 123.5(2) . . . . ?
Rh2 C25 C26 Rh1 20.99(15) . . . . ?
C1 C26 C27 C32 -60.5(2) . . . . ?
C25 C26 C27 C32 143.16(18) . . . . ?
Rh1 C26 C27 C32 29.8(2) . . . . ?
C1 C26 C27 C28 114.0(2) . . . . ?
C25 C26 C27 C28 -42.4(3) . . . . ?
Rh1 C26 C27 C28 -155.69(14) . . . . ?
C32 C27 C28 C29 1.0(3) . . . . ?
C26 C27 C28 C29 -173.67(17) . . . . ?
C27 C28 C29 C30 -0.8(3) . . . . ?
C28 C29 C30 C31 0.0(3) . . . . ?
C29 C30 C31 C32 0.5(3) . . . . ?
C30 C31 C32 C27 -0.2(3) . . . . ?
C28 C27 C32 C31 -0.6(3) . . . . ?
C26 C27 C32 C31 173.98(17) . . . . ?

loop_
_exptl_oxdiff_crystal_face_indexfrac_h
_exptl_oxdiff_crystal_face_indexfrac_k
_exptl_oxdiff_crystal_face_indexfrac_l
_exptl_oxdiff_crystal_face_x
_exptl_oxdiff_crystal_face_y
_exptl_oxdiff_crystal_face_z
6.1756 -0.7619 0.4945 -0.0090 0.0014 1.0000
0.4419 10.9524 6.9000 -0.9566 0.2291 0.1799
-6.1309 4.0867 2.0945 -0.3144 0.0406 -0.9484
-0.5096 -9.9205 -7.7662 0.9684 -0.1272 -0.2147
-0.8931 5.8017 -9.7892 0.3965 0.8315 -0.3890
0.0644 -5.9511 10.1822 -0.4148 -0.8701 0.2663
-4.4421 -4.7770 8.9176 -0.3754 -0.7889 -0.4865
6.2602 1.9158 -4.3183 0.1929 0.4066 0.8930
1.7850 5.9184 -10.4326 0.4300 0.9025 0.0233
-0.3373 -13.6952 -2.6110 0.7924 -0.6075 -0.0543
